data_7240648
loop_
_publ_author_name
'Urbanovsk\'y, Peter'
'Kotek, Jan'
'C\'isa\<rov\'a, Ivana'
'Hermann, Petr'

_publ_section_title
;
 Selective and clean synthesis of aminoalkyl-H-phosphinic acids from
 hypophosphorous acid by phospha-Mannich reaction
;
_journal_issue 36
_journal_name_full 'RSC Advances'
_journal_page_first 21329
_journal_page_last 21349
_journal_paper_doi 10.1039/D0RA03075A
_journal_volume 10
_journal_year 2020
_chemical_formula_moiety 'C9 H15 N O4 P2, H2 O'
_chemical_formula_sum 'C9 H17 N O5 P2'
_chemical_formula_weight 281.17
_space_group_crystal_system monoclinic
_space_group_IT_number 4
_space_group_name_Hall 'P 2yb'
_space_group_name_H-M_alt 'P 1 21 1'
_atom_sites_solution_hydrogens mixed
_atom_sites_solution_primary direct
_atom_sites_solution_secondary difmap
_audit_creation_method SHELXL-2014/7
_audit_update_record
;
2020-02-19 deposited with the CCDC.	2020-05-15 downloaded from the CCDC.
;
_cell_angle_alpha 90
_cell_angle_beta 98.694(2)
_cell_angle_gamma 90
_cell_formula_units_Z 2
_cell_length_a 7.0189(3)
_cell_length_b 5.7569(2)
_cell_length_c 15.9662(8)
_cell_measurement_reflns_used 1584
_cell_measurement_temperature 150(2)
_cell_measurement_theta_max 27.48
_cell_measurement_theta_min 1.00
_cell_volume 637.73(5)
_computing_cell_refinement 'COLLECT and DENZO'
_computing_data_collection 'COLLECT (Hooft, 1998) and DENZO (Otwinowski & Minor, 1997)'
_computing_data_reduction 'COLLECT and DENZO'
_computing_structure_refinement 'SHELXL-2014/7 (Sheldrick, 2014)'
_computing_structure_solution 'SIR92 (Altomare et al., 1994)'
_diffrn_ambient_temperature 150(2)
_diffrn_detector_area_resol_mean 9.091
_diffrn_measured_fraction_theta_full 0.999
_diffrn_measured_fraction_theta_max 0.996
_diffrn_measurement_device_type 'Nonius KappaCCD area detector'
_diffrn_measurement_method '\f and \w scans to fill the Ewald sphere'
_diffrn_radiation_monochromator graphite
_diffrn_radiation_source 'fine-focus sealed tube'
_diffrn_radiation_type MoK\a
_diffrn_radiation_wavelength 0.71073
_diffrn_reflns_av_R_equivalents 0.0
_diffrn_reflns_av_unetI/netI 0.0317
_diffrn_reflns_Laue_measured_fraction_full 0.999
_diffrn_reflns_Laue_measured_fraction_max 0.996
_diffrn_reflns_number 2908
_diffrn_reflns_point_group_measured_fraction_full 0.998
_diffrn_reflns_point_group_measured_fraction_max 0.989
_diffrn_reflns_theta_full 25.242
_diffrn_reflns_theta_max 27.511
_diffrn_reflns_theta_min 1.290
_exptl_absorpt_coefficient_mu 0.350
_exptl_absorpt_correction_type none
_exptl_crystal_colour colourless
_exptl_crystal_density_diffrn 1.464
_exptl_crystal_description plate
_exptl_crystal_F_000 296
_exptl_crystal_size_max 0.500
_exptl_crystal_size_mid 0.200
_exptl_crystal_size_min 0.050
_refine_diff_density_max 0.254
_refine_diff_density_min -0.274
_refine_diff_density_rms 0.051
_refine_ls_abs_structure_details
;
 Flack x determined using 1096 quotients [(I+)-(I-)]/[(I+)+(I-)]
 (Parsons, Flack and Wagner, Acta Cryst. B69 (2013) 249-259).
;
_refine_ls_abs_structure_Flack -0.04(4)
_refine_ls_extinction_method none
_refine_ls_goodness_of_fit_ref 1.043
_refine_ls_hydrogen_treatment mixed
_refine_ls_matrix_type full
_refine_ls_number_parameters 178
_refine_ls_number_reflns 2908
_refine_ls_number_restraints 1
_refine_ls_restrained_S_all 1.043
_refine_ls_R_factor_all 0.0375
_refine_ls_R_factor_gt 0.0308
_refine_ls_shift/su_max 0.000
_refine_ls_shift/su_mean 0.000
_refine_ls_structure_factor_coef Fsqd
_refine_ls_weighting_details 'w=1/[\s^2^(Fo^2^)+(0.0435P)^2^+0.1163P] where P=(Fo^2^+2Fc^2^)/3'
_refine_ls_weighting_scheme calc
_refine_ls_wR_factor_gt 0.0734
_refine_ls_wR_factor_ref 0.0761
_reflns_Friedel_coverage 0.805
_reflns_Friedel_fraction_full 0.997
_reflns_Friedel_fraction_max 0.981
_reflns_number_gt 2630
_reflns_number_total 2908
_reflns_threshold_expression 'I > 2\s(I)'
_cod_data_source_file d0ra03075a3.cif
_cod_data_source_block mpoll
_cod_depositor_comments 'Adding full bibliography for 7240636--7240653.cif.'
_cod_original_sg_symbol_H-M 'P 21'
_cod_database_code 7240648
_shelx_shelxl_version_number 2014/7
_shelx_space_group_comment
;
The symmetry employed for this shelxl refinement is uniquely defined
by the following loop, which should always be used as a source of
symmetry information in preference to the above space-group names.
They are only intended as comments.
;
_shelx_estimated_absorpt_t_min 0.844
_shelx_estimated_absorpt_t_max 0.983

loop_
_space_group_symop_operation_xyz
'x, y, z'
'-x, y+1/2, -z'

loop_
_atom_site_label
_atom_site_type_symbol
_atom_site_fract_x
_atom_site_fract_y
_atom_site_fract_z
_atom_site_U_iso_or_equiv
_atom_site_adp_type
_atom_site_occupancy
_atom_site_site_symmetry_order
_atom_site_calc_flag
_atom_site_refinement_flags_posn
_atom_site_refinement_flags_adp
_atom_site_refinement_flags_occupancy
_atom_site_disorder_assembly
_atom_site_disorder_group
P1 P 0.43014(10) 0.78959(11) 0.69949(4) 0.02173(17) Uani 1 1 d . . . . .
H1 H 0.394(4) 0.798(6) 0.6207(18) 0.023(7) Uiso 1 1 d . . . . .
O11 O 0.6478(3) 0.8149(4) 0.72539(13) 0.0334(5) Uani 1 1 d . . . . .
H11O H 0.725(7) 0.958(10) 0.710(3) 0.079(16) Uiso 1 1 d . . . . .
O12 O 0.3010(3) 0.9494(3) 0.73767(14) 0.0341(5) Uani 1 1 d . . . . .
C2 C 0.3973(4) 0.4883(5) 0.72952(18) 0.0205(5) Uani 1 1 d . . . . .
H21 H 0.4678 0.3883 0.6941 0.025 Uiso 1 1 calc R U . . .
H22 H 0.4590 0.4682 0.7891 0.025 Uiso 1 1 calc R U . . .
N3 N 0.1949(3) 0.4002(4) 0.72213(14) 0.0193(5) Uani 1 1 d . . . . .
H31 H 0.209(4) 0.260(6) 0.7299(16) 0.010(7) Uiso 1 1 d . . . . .
C4 C 0.0843(4) 0.4314(5) 0.63451(17) 0.0240(6) Uani 1 1 d . . . . .
H41 H 0.1762 0.4289 0.5932 0.029 Uiso 1 1 calc R U . . .
H42 H 0.0219 0.5860 0.6310 0.029 Uiso 1 1 calc R U . . .
P2 P -0.10022(11) 0.21073(12) 0.60422(5) 0.02588(19) Uani 1 1 d . . . . .
H2 H -0.003(4) 0.043(6) 0.580(2) 0.027(8) Uiso 1 1 d . . . . .
O21 O -0.1819(3) 0.1482(4) 0.68345(14) 0.0403(6) Uani 1 1 d . . . . .
O22 O -0.2298(3) 0.3029(4) 0.52954(14) 0.0403(5) Uani 1 1 d . . . . .
C5 C 0.0832(4) 0.5055(5) 0.78721(17) 0.0230(6) Uani 1 1 d . . . . .
H51 H 0.0858 0.6769 0.7822 0.028 Uiso 1 1 calc R U . . .
H52 H -0.0529 0.4551 0.7745 0.028 Uiso 1 1 calc R U . . .
C6 C 0.1620(4) 0.4385(5) 0.87659(18) 0.0214(6) Uani 1 1 d . . . . .
C7 C 0.2719(4) 0.5937(5) 0.93022(19) 0.0262(6) Uani 1 1 d . . . . .
H71 H 0.3091 0.7378 0.9086 0.031 Uiso 1 1 calc R U . . .
C8 C 0.3281(4) 0.5401(6) 1.0156(2) 0.0317(7) Uani 1 1 d . . . . .
H81 H 0.4026 0.6477 1.0520 0.038 Uiso 1 1 calc R U . . .
C9 C 0.2753(4) 0.3303(6) 1.04698(18) 0.0320(7) Uani 1 1 d . . . . .
H91 H 0.3111 0.2948 1.1053 0.038 Uiso 1 1 calc R U . . .
C10 C 0.1704(4) 0.1717(5) 0.99380(19) 0.0293(7) Uani 1 1 d . . . . .
H101 H 0.1370 0.0262 1.0156 0.035 Uiso 1 1 calc R U . . .
C11 C 0.1133(4) 0.2229(6) 0.90871(18) 0.0267(6) Uani 1 1 d . . . . .
H111 H 0.0417 0.1127 0.8724 0.032 Uiso 1 1 calc R U . . .
O1W O 0.6335(5) 0.7418(5) 0.4811(2) 0.0675(10) Uani 1 1 d . . . . .
H11W H 0.519(7) 0.723(8) 0.477(2) 0.048(12) Uiso 1 1 d . . . . .
H12W H 0.666(7) 0.619(9) 0.500(3) 0.060(14) Uiso 1 1 d . . . . .

loop_
_atom_site_aniso_label
_atom_site_aniso_U_11
_atom_site_aniso_U_22
_atom_site_aniso_U_33
_atom_site_aniso_U_23
_atom_site_aniso_U_13
_atom_site_aniso_U_12
P1 0.0240(3) 0.0170(3) 0.0242(3) 0.0029(3) 0.0039(3) -0.0040(3)
O11 0.0268(10) 0.0304(11) 0.0414(12) 0.0094(10) -0.0002(9) -0.0105(10)
O12 0.0441(13) 0.0146(10) 0.0467(14) 0.0026(9) 0.0167(11) 0.0006(8)
C2 0.0183(13) 0.0181(12) 0.0259(14) 0.0006(11) 0.0060(11) -0.0006(10)
N3 0.0213(11) 0.0127(12) 0.0248(12) 0.0011(9) 0.0058(9) -0.0011(9)
C4 0.0261(14) 0.0239(15) 0.0221(14) 0.0025(11) 0.0044(11) -0.0045(11)
P2 0.0274(4) 0.0212(4) 0.0283(4) 0.0003(3) 0.0018(3) -0.0060(3)
O21 0.0467(13) 0.0403(14) 0.0354(13) -0.0014(10) 0.0112(10) -0.0217(11)
O22 0.0391(12) 0.0356(12) 0.0418(13) 0.0042(11) -0.0081(10) -0.0068(11)
C5 0.0226(14) 0.0206(14) 0.0272(15) -0.0009(11) 0.0080(11) 0.0013(10)
C6 0.0192(13) 0.0210(14) 0.0252(14) -0.0007(10) 0.0071(11) 0.0017(10)
C7 0.0245(14) 0.0238(14) 0.0314(16) -0.0016(12) 0.0075(12) -0.0013(11)
C8 0.0262(15) 0.0381(18) 0.0306(17) -0.0078(13) 0.0038(13) 0.0021(13)
C9 0.0297(15) 0.042(2) 0.0254(15) 0.0025(14) 0.0069(12) 0.0112(14)
C10 0.0329(16) 0.0272(17) 0.0307(16) 0.0060(12) 0.0145(13) 0.0052(12)
C11 0.0290(14) 0.0218(14) 0.0314(16) -0.0012(12) 0.0116(12) -0.0001(11)
O1W 0.0460(17) 0.0431(18) 0.122(3) 0.0296(18) 0.0405(18) 0.0114(14)

loop_
_atom_type_symbol
_atom_type_description
_atom_type_scat_dispersion_real
_atom_type_scat_dispersion_imag
_atom_type_scat_source
C C 0.0033 0.0016 'International Tables Vol C Tables 4.2.6.8 and 6.1.1.4'
H H 0.0000 0.0000 'International Tables Vol C Tables 4.2.6.8 and 6.1.1.4'
N N 0.0061 0.0033 'International Tables Vol C Tables 4.2.6.8 and 6.1.1.4'
O O 0.0106 0.0060 'International Tables Vol C Tables 4.2.6.8 and 6.1.1.4'
P P 0.1023 0.0942 'International Tables Vol C Tables 4.2.6.8 and 6.1.1.4'

loop_
_geom_angle_atom_site_label_1
_geom_angle_atom_site_label_2
_geom_angle_atom_site_label_3
_geom_angle
_geom_angle_site_symmetry_1
_geom_angle_site_symmetry_3
_geom_angle_publ_flag
O12 P1 O11 118.51(14) . . ?
O12 P1 C2 111.82(13) . . ?
O11 P1 C2 100.40(12) . . ?
O12 P1 H1 110.3(14) . . ?
O11 P1 H1 108.2(13) . . ?
C2 P1 H1 106.7(16) . . ?
P1 O11 H11O 123(3) . . ?
N3 C2 P1 117.25(19) . . ?
N3 C2 H21 108.0 . . ?
P1 C2 H21 108.0 . . ?
N3 C2 H22 108.0 . . ?
P1 C2 H22 108.0 . . ?
H21 C2 H22 107.2 . . ?
C2 N3 C4 112.6(2) . . ?
C2 N3 C5 113.1(2) . . ?
C4 N3 C5 109.9(2) . . ?
C2 N3 H31 103.5(19) . . ?
C4 N3 H31 106.9(19) . . ?
C5 N3 H31 110.5(19) . . ?
N3 C4 P2 114.14(19) . . ?
N3 C4 H41 108.7 . . ?
P2 C4 H41 108.7 . . ?
N3 C4 H42 108.7 . . ?
P2 C4 H42 108.7 . . ?
H41 C4 H42 107.6 . . ?
O22 P2 O21 119.63(14) . . ?
O22 P2 C4 106.73(13) . . ?
O21 P2 C4 106.72(13) . . ?
O22 P2 H2 108.8(15) . . ?
O21 P2 H2 111.0(15) . . ?
C4 P2 H2 102.4(14) . . ?
C6 C5 N3 113.2(2) . . ?
C6 C5 H51 108.9 . . ?
N3 C5 H51 108.9 . . ?
C6 C5 H52 108.9 . . ?
N3 C5 H52 108.9 . . ?
H51 C5 H52 107.8 . . ?
C7 C6 C11 119.1(3) . . ?
C7 C6 C5 120.7(3) . . ?
C11 C6 C5 120.0(3) . . ?
C6 C7 C8 120.6(3) . . ?
C6 C7 H71 119.7 . . ?
C8 C7 H71 119.7 . . ?
C9 C8 C7 119.8(3) . . ?
C9 C8 H81 120.1 . . ?
C7 C8 H81 120.1 . . ?
C8 C9 C10 120.2(3) . . ?
C8 C9 H91 119.9 . . ?
C10 C9 H91 119.9 . . ?
C9 C10 C11 120.6(3) . . ?
C9 C10 H101 119.7 . . ?
C11 C10 H101 119.7 . . ?
C10 C11 C6 119.7(3) . . ?
C10 C11 H111 120.2 . . ?
C6 C11 H111 120.2 . . ?
H11W O1W H12W 98(5) . . ?

loop_
_geom_bond_atom_site_label_1
_geom_bond_atom_site_label_2
_geom_bond_distance
_geom_bond_site_symmetry_2
_geom_bond_publ_flag
P1 O12 1.485(2) . ?
P1 O11 1.528(2) . ?
P1 C2 1.824(3) . ?
P1 H1 1.25(3) . ?
O11 H11O 1.04(6) . ?
C2 N3 1.496(3) . ?
C2 H21 0.9900 . ?
C2 H22 0.9900 . ?
N3 C4 1.505(3) . ?
N3 C5 1.519(4) . ?
N3 H31 0.82(3) . ?
C4 P2 1.826(3) . ?
C4 H41 0.9900 . ?
C4 H42 0.9900 . ?
P2 O22 1.484(2) . ?
P2 O21 1.509(2) . ?
P2 H2 1.28(3) . ?
C5 C6 1.501(4) . ?
C5 H51 0.9900 . ?
C5 H52 0.9900 . ?
C6 C7 1.388(4) . ?
C6 C11 1.404(4) . ?
C7 C8 1.395(4) . ?
C7 H71 0.9500 . ?
C8 C9 1.380(5) . ?
C8 H81 0.9500 . ?
C9 C10 1.381(4) . ?
C9 H91 0.9500 . ?
C10 C11 1.389(4) . ?
C10 H101 0.9500 . ?
C11 H111 0.9500 . ?
O1W H11W 0.80(4) . ?
O1W H12W 0.79(5) . ?
